data_7124632
loop_
_publ_author_name
'M\"obus, Juri'
'Vom Stein, Thorsten'
'Stephan, Douglas W.'

_publ_section_title
;
 Cooperative Lewis acidity in borane-substituted fluorophosphonium
 cations.
;
_journal_issue 38
_journal_name_full 'Chemical communications (Cambridge, England)'
_journal_page_first 6387
_journal_page_last 6390
_journal_paper_doi 10.1039/c6cc02607a
_journal_volume 52
_journal_year 2016
_chemical_formula_moiety 'C30 H32 B F6 P'
_chemical_formula_sum 'C30 H32 B F6 P'
_chemical_formula_weight 548.38
_space_group_crystal_system monoclinic
_space_group_IT_number 14
_space_group_name_Hall '-P 2yn'
_space_group_name_H-M_alt 'P 1 21/n 1'
_symmetry_Int_Tables_number 14
_audit_creation_date 2016-03-14
_audit_creation_method
;
Olex2 1.2
(compiled 2016.02.19 svn.r3266 for OlexSys, GUI svn.r5155)
;
_audit_update_record
;
2016-03-26 deposited with the CCDC.
2016-04-20 downloaded from the CCDC.
;
_cell_angle_alpha 90
_cell_angle_beta 92.863(3)
_cell_angle_gamma 90
_cell_formula_units_Z 4
_cell_length_a 11.4351(8)
_cell_length_b 9.5654(5)
_cell_length_c 24.6131(17)
_cell_measurement_reflns_used 4037
_cell_measurement_temperature 150(2)
_cell_measurement_theta_max 25.45
_cell_measurement_theta_min 2.28
_cell_volume 2688.9(3)
_computing_molecular_graphics 'Olex2 (Dolomanov et al., 2009)'
_computing_publication_material 'Olex2 (Dolomanov et al., 2009)'
_computing_structure_refinement 'olex2.refine (Bourhis et al., 2015)'
_computing_structure_solution 'SHELXS-97 (Sheldrick, 2008)'
_diffrn_ambient_temperature 150.03
_diffrn_measured_fraction_theta_full 0.9990
_diffrn_measured_fraction_theta_max 0.9990
_diffrn_measurement_device_type 'Bruker APEX-II CCD'
_diffrn_measurement_method '\f and \w scans'
_diffrn_radiation_monochromator graphite
_diffrn_radiation_type 'Mo K\a'
_diffrn_radiation_wavelength 0.71073
_diffrn_reflns_av_R_equivalents 0.0629
_diffrn_reflns_av_unetI/netI 0.0654
_diffrn_reflns_limit_h_max 14
_diffrn_reflns_limit_h_min -14
_diffrn_reflns_limit_k_max 12
_diffrn_reflns_limit_k_min -12
_diffrn_reflns_limit_l_max 31
_diffrn_reflns_limit_l_min -31
_diffrn_reflns_number 23820
_diffrn_reflns_theta_full 27.4315
_diffrn_reflns_theta_max 27.43
_diffrn_reflns_theta_min 1.93
_diffrn_standards_number 0
_exptl_absorpt_coefficient_mu 0.162
_exptl_absorpt_correction_T_max 0.7456
_exptl_absorpt_correction_T_min 0.7086
_exptl_absorpt_correction_type multi-scan
_exptl_absorpt_process_details
;
SADABS-2014/3 (Bruker,2014/3) was used for absorption correction.
wR2(int) was 0.0647 before and 0.0597 after correction.
The Ratio of minimum to maximum transmission is 0.9504.
The \l/2 correction factor is 0.00150.
;
_exptl_crystal_colour colourless
_exptl_crystal_density_diffrn 1.3545
_exptl_crystal_density_method 'not measured'
_exptl_crystal_description plate
_exptl_crystal_F_000 1145.1426
_exptl_crystal_size_max 0.4
_exptl_crystal_size_mid 0.2
_exptl_crystal_size_min 0.1
_refine_diff_density_max 0.4582
_refine_diff_density_min -0.4240
_refine_diff_density_rms 0.0992
_refine_ls_d_res_high 0.7714
_refine_ls_d_res_low 10.5611
_refine_ls_goodness_of_fit_ref 1.0406
_refine_ls_hydrogen_treatment mixed
_refine_ls_matrix_type full
_refine_ls_number_constraints 54
_refine_ls_number_parameters 342
_refine_ls_number_reflns 6127
_refine_ls_number_restraints 0
_refine_ls_restrained_S_all 1.0406
_refine_ls_R_factor_all 0.0806
_refine_ls_R_factor_gt 0.0455
_refine_ls_shift/su_max 0.0000
_refine_ls_shift/su_mean 0.0000
_refine_ls_structure_factor_coef Fsqd
_refine_ls_weighting_details 'w=1/[\s^2^(Fo^2^)+(0.0374P)^2^+0.4861P] where P=(Fo^2^+2Fc^2^)/3'
_refine_ls_weighting_scheme calc
_refine_ls_wR_factor_gt 0.0904
_refine_ls_wR_factor_ref 0.1062
_reflns_Friedel_coverage 0.0
_reflns_limit_h_max 13
_reflns_limit_h_min -14
_reflns_limit_k_max 12
_reflns_limit_k_min 0
_reflns_limit_l_max 31
_reflns_limit_l_min -12
_reflns_number_gt 4182
_reflns_number_total 6127
_reflns_threshold_expression I>=2u(I)
_cod_data_source_file c6cc02607a2.cif
_cod_data_source_block jm011_2_0m
_cod_original_sg_symbol_Hall '-P 2ybc (x-z,y,z)'
_cod_database_code 7124632
_olex2_refinement_description
;
1. Fixed Uiso
 At 1.2 times of:
  All C(H) groups, All C(H,H) groups
2.a Ternary CH refined with riding coordinates:
 C8(H8), C12(H12)
2.b Secondary CH2 refined with riding coordinates:
 C17(H17a,H17b), C20(H20a,H20b), C26(H26a,H26b), C27(H27a,H27b), C29(H29a,
 H29b), C31(H31a,H31b), C32(H32a,H32b), C33(H33a,H33b), C34(H34a,H34b),
 C37(H37a,H37b)
2.c Aromatic/amide H refined with riding coordinates:
 C16(H16), C18(H18), C19(H19), C21(H21), C22(H22), C23(H23), C25(H25),
 C30(H30), C35(H35), C36(H36)
;
_olex2_submission_special_instructions 'No special instructions were received'

loop_
_space_group_symop_id
_space_group_symop_operation_xyz
1 x,y,z
2 -x+1/2,y+1/2,-z+1/2
3 -x,-y,-z
4 x-1/2,-y-1/2,z-1/2

loop_
_atom_site_label
_atom_site_type_symbol
_atom_site_fract_x
_atom_site_fract_y
_atom_site_fract_z
_atom_site_U_iso_or_equiv
_atom_site_adp_type
_atom_site_occupancy
_atom_site_refinement_flags_posn
P1 P 0.72001(4) 0.83847(5) 0.08479(2) 0.02079(13) Uani 1.000000 .
F1 F 0.82820(9) 0.69430(10) 0.08342(4) 0.0200(2) Uani 1.000000 .
F3 F 0.64181(11) 0.34707(11) 0.16000(5) 0.0339(3) Uani 1.000000 .
F2 F 0.62815(10) 0.96576(11) 0.08540(5) 0.0303(3) Uani 1.000000 .
F4 F 0.47292(10) 0.87686(12) 0.13877(5) 0.0316(3) Uani 1.000000 .
F5 F 0.35646(10) 0.68819(13) 0.19025(5) 0.0384(3) Uani 1.000000 .
F6 F 0.43533(11) 0.42082(13) 0.20075(5) 0.0382(3) Uani 1.000000 .
C7 C 0.63067(16) 0.71543(19) 0.12126(8) 0.0202(4) Uani 1.000000 .
C8 C 0.79803(17) 0.44238(18) 0.05019(8) 0.0203(4) Uani 1.000000 .
H8 H 0.85844(17) 0.48535(18) 0.02739(8) 0.0244(5) Uiso 1.000000 R
C9 C 0.71190(17) 0.82577(18) 0.01130(8) 0.0209(4) Uani 1.000000 .
C10 C 0.52295(17) 0.7497(2) 0.14295(8) 0.0229(4) Uani 1.000000 .
C11 C 0.67299(17) 0.57625(19) 0.12726(8) 0.0207(4) Uani 1.000000 .
C12 C 0.89902(16) 0.50598(19) 0.15221(8) 0.0213(4) Uani 1.000000 .
H12 H 0.89094(16) 0.40567(19) 0.16284(8) 0.0255(5) Uiso 1.000000 R
C13 C 0.45915(17) 0.6514(2) 0.16984(8) 0.0268(5) Uani 1.000000 .
C14 C 0.60407(18) 0.4815(2) 0.15356(8) 0.0244(5) Uani 1.000000 .
C15 C 0.83387(17) 0.93441(18) 0.12297(8) 0.0222(4) Uani 1.000000 .
C16 C 0.60158(18) 0.84120(19) -0.01504(9) 0.0274(5) Uani 1.000000 .
H16 H 0.53575(18) 0.86420(19) 0.00526(9) 0.0329(6) Uiso 1.000000 R
C17 C 1.02424(17) 0.5220(2) 0.13275(8) 0.0245(5) Uani 1.000000 .
H17a H 1.03284(17) 0.4627(2) 0.10023(8) 0.0294(5) Uiso 1.000000 R
H17b H 1.03658(17) 0.6204(2) 0.12191(8) 0.0294(5) Uiso 1.000000 R
C18 C 0.79426(19) 0.7804(2) -0.07521(9) 0.0289(5) Uani 1.000000 .
H18 H 0.86033(19) 0.7614(2) -0.09594(9) 0.0347(6) Uiso 1.000000 R
C19 C 0.80847(18) 0.79528(19) -0.01928(8) 0.0243(4) Uani 1.000000 .
H19 H 0.88383(18) 0.78474(19) -0.00171(8) 0.0292(5) Uiso 1.000000 R
C20 C 0.68257(18) 0.4474(2) 0.01551(8) 0.0253(5) Uani 1.000000 .
H20a H 0.62004(18) 0.4032(2) 0.03599(8) 0.0303(6) Uiso 1.000000 R
H20b H 0.66043(18) 0.5463(2) 0.00895(8) 0.0303(6) Uiso 1.000000 R
C21 C 0.95269(18) 0.9196(2) 0.11389(9) 0.0271(5) Uani 1.000000 .
H21 H 0.97675(18) 0.8595(2) 0.08583(9) 0.0325(6) Uiso 1.000000 R
C22 C 0.7997(2) 1.0237(2) 0.16409(8) 0.0290(5) Uani 1.000000 .
H22 H 0.7189(2) 1.0355(2) 0.17034(8) 0.0349(6) Uiso 1.000000 R
C23 C 1.0357(2) 0.9922(2) 0.14560(9) 0.0333(5) Uani 1.000000 .
H23 H 1.1165(2) 0.9820(2) 0.13914(9) 0.0399(6) Uiso 1.000000 R
B1 B 0.7988(2) 0.5341(2) 0.10541(9) 0.0197(5) Uani 1.000000 .
C25 C 0.8836(2) 1.0954(2) 0.19587(9) 0.0360(6) Uani 1.000000 .
H25 H 0.8603(2) 1.1556(2) 0.22406(9) 0.0432(7) Uiso 1.000000 R
C26 C 1.11791(18) 0.4815(2) 0.17611(9) 0.0306(5) Uani 1.000000 .
H26a H 1.11117(18) 0.3806(2) 0.18438(9) 0.0368(6) Uiso 1.000000 R
H26b H 1.19636(18) 0.4982(2) 0.16209(9) 0.0368(6) Uiso 1.000000 R
C27 C 0.6905(2) 0.3731(2) -0.03921(9) 0.0340(5) Uani 1.000000 .
H27a H 0.6125(2) 0.3738(2) -0.05860(9) 0.0408(6) Uiso 1.000000 R
H27b H 0.7454(2) 0.4246(2) -0.06176(9) 0.0408(6) Uiso 1.000000 R
C28 C 0.49909(18) 0.5160(2) 0.17499(8) 0.0269(5) Uani 1.000000 .
C29 C 0.73211(19) 0.2227(2) -0.03225(10) 0.0357(6) Uani 1.000000 .
H29a H 0.67108(19) 0.1671(2) -0.01497(10) 0.0429(7) Uiso 1.000000 R
H29b H 0.74464(19) 0.1815(2) -0.06841(10) 0.0429(7) Uiso 1.000000 R
C30 C 1.0013(2) 1.0794(2) 0.18658(9) 0.0365(6) Uani 1.000000 .
H30 H 1.0585(2) 1.1285(2) 0.20843(9) 0.0438(7) Uiso 1.000000 R
C31 C 0.83368(18) 0.28791(19) 0.05753(8) 0.0260(5) Uani 1.000000 .
H31a H 0.90912(18) 0.28250(19) 0.07898(8) 0.0312(6) Uiso 1.000000 R
H31b H 0.77387(18) 0.23863(19) 0.07807(8) 0.0312(6) Uiso 1.000000 R
C32 C 1.10517(19) 0.5662(2) 0.22813(9) 0.0362(6) Uani 1.000000 .
H32a H 1.16313(19) 0.5331(2) 0.25648(9) 0.0434(7) Uiso 1.000000 R
H32b H 1.12150(19) 0.6659(2) 0.22087(9) 0.0434(7) Uiso 1.000000 R
C33 C 0.84592(19) 0.2156(2) 0.00280(9) 0.0302(5) Uani 1.000000 .
H33a H 0.86778(19) 0.1165(2) 0.00900(9) 0.0363(6) Uiso 1.000000 R
H33b H 0.90937(19) 0.2609(2) -0.01672(9) 0.0363(6) Uiso 1.000000 R
C34 C 0.88863(18) 0.5914(2) 0.20487(8) 0.0276(5) Uani 1.000000 .
H34a H 0.89568(18) 0.6921(2) 0.19637(8) 0.0331(6) Uiso 1.000000 R
H34b H 0.81028(18) 0.5758(2) 0.21915(8) 0.0331(6) Uiso 1.000000 R
C35 C 0.6846(2) 0.7931(2) -0.10110(9) 0.0323(5) Uani 1.000000 .
H35 H 0.6754(2) 0.7813(2) -0.13941(9) 0.0388(6) Uiso 1.000000 R
C36 C 0.5883(2) 0.8227(2) -0.07136(9) 0.0330(5) Uani 1.000000 .
H36 H 0.5130(2) 0.8305(2) -0.08920(9) 0.0396(6) Uiso 1.000000 R
C37 C 0.98253(19) 0.5518(2) 0.24870(9) 0.0349(5) Uani 1.000000 .
H37a H 0.97002(19) 0.4541(2) 0.26031(9) 0.0418(6) Uiso 1.000000 R
H37b H 0.97502(19) 0.6130(2) 0.28079(9) 0.0418(6) Uiso 1.000000 R

loop_
_atom_site_aniso_label
_atom_site_aniso_U_11
_atom_site_aniso_U_22
_atom_site_aniso_U_33
_atom_site_aniso_U_12
_atom_site_aniso_U_13
_atom_site_aniso_U_23
P1 0.0196(3) 0.0188(2) 0.0241(3) 0.0030(2) 0.0029(2) 0.0001(2)
F1 0.0188(6) 0.0172(5) 0.0242(6) 0.0008(4) 0.0025(5) 0.0015(4)
F3 0.0374(8) 0.0256(6) 0.0395(8) -0.0038(5) 0.0087(6) 0.0063(5)
F2 0.0295(7) 0.0251(6) 0.0368(7) 0.0099(5) 0.0050(6) -0.0003(5)
F4 0.0251(7) 0.0353(7) 0.0348(7) 0.0091(5) 0.0055(5) -0.0041(5)
F5 0.0199(7) 0.0572(8) 0.0391(8) -0.0008(6) 0.0120(6) -0.0041(6)
F6 0.0327(7) 0.0454(7) 0.0375(8) -0.0157(6) 0.0121(6) 0.0020(6)
C7 0.0196(10) 0.0239(10) 0.0171(10) -0.0013(8) 0.0005(8) -0.0018(8)
C8 0.0202(10) 0.0201(9) 0.0208(11) -0.0011(8) 0.0016(8) 0.0019(8)
C9 0.0229(11) 0.0158(9) 0.0241(11) 0.0004(8) 0.0010(8) 0.0025(8)
C10 0.0186(10) 0.0294(11) 0.0202(11) 0.0038(9) -0.0034(8) -0.0056(8)
C11 0.0202(10) 0.0241(10) 0.0178(10) -0.0035(8) -0.0005(8) -0.0018(8)
C12 0.0216(11) 0.0189(9) 0.0232(11) -0.0019(8) 0.0001(9) 0.0023(8)
C13 0.0160(10) 0.0431(12) 0.0216(11) -0.0016(9) 0.0031(8) -0.0068(10)
C14 0.0253(11) 0.0246(10) 0.0233(11) -0.0027(8) -0.0004(9) -0.0005(8)
C15 0.0284(11) 0.0150(9) 0.0233(11) -0.0013(8) 0.0022(9) 0.0023(8)
C16 0.0223(11) 0.0247(10) 0.0351(13) 0.0038(9) 0.0004(9) 0.0008(9)
C17 0.0226(11) 0.0253(10) 0.0255(11) 0.0013(8) 0.0006(9) -0.0006(9)
C18 0.0322(13) 0.0283(11) 0.0267(12) 0.0027(9) 0.0069(10) 0.0048(9)
C19 0.0216(11) 0.0239(10) 0.0273(12) 0.0010(8) 0.0004(9) 0.0043(9)
C20 0.0253(11) 0.0242(10) 0.0257(11) -0.0008(9) -0.0038(9) -0.0014(9)
C21 0.0292(12) 0.0231(10) 0.0292(12) -0.0053(9) 0.0052(10) 0.0001(9)
C22 0.0391(13) 0.0237(10) 0.0248(12) -0.0022(9) 0.0063(10) 0.0012(9)
C23 0.0327(13) 0.0307(11) 0.0364(13) -0.0090(10) 0.0009(11) 0.0034(10)
B1 0.0215(12) 0.0148(10) 0.0230(12) -0.0018(9) 0.0024(9) 0.0039(9)
C25 0.0571(17) 0.0264(11) 0.0246(12) -0.0078(11) 0.0037(11) -0.0029(9)
C26 0.0221(12) 0.0339(12) 0.0354(13) 0.0011(9) -0.0036(10) 0.0001(10)
C27 0.0340(13) 0.0397(12) 0.0273(12) 0.0005(10) -0.0083(10) -0.0042(10)
C28 0.0249(12) 0.0353(11) 0.0204(11) -0.0116(9) 0.0023(9) -0.0015(9)
C29 0.0336(13) 0.0377(13) 0.0356(13) -0.0025(10) -0.0020(10) -0.0153(10)
C30 0.0490(16) 0.0330(12) 0.0268(13) -0.0189(11) -0.0051(11) 0.0039(10)
C31 0.0270(12) 0.0206(10) 0.0300(12) 0.0011(8) -0.0023(9) -0.0011(9)
C32 0.0309(13) 0.0470(14) 0.0295(13) -0.0001(10) -0.0091(10) -0.0054(10)
C33 0.0316(13) 0.0241(10) 0.0349(13) 0.0022(9) 0.0021(10) -0.0077(9)
C34 0.0263(12) 0.0360(12) 0.0205(11) 0.0008(9) 0.0012(9) -0.0001(9)
C35 0.0430(14) 0.0295(11) 0.0239(12) 0.0044(10) -0.0043(10) 0.0022(9)
C36 0.0320(13) 0.0299(11) 0.0359(13) 0.0069(10) -0.0088(10) 0.0008(10)
C37 0.0334(13) 0.0476(14) 0.0232(12) -0.0018(11) -0.0024(10) 0.0002(10)

loop_
_atom_type_symbol
_atom_type_scat_dispersion_real
_atom_type_scat_dispersion_imag
_atom_type_scat_Cromer_Mann_a1
_atom_type_scat_Cromer_Mann_a2
_atom_type_scat_Cromer_Mann_a3
_atom_type_scat_Cromer_Mann_a4
_atom_type_scat_Cromer_Mann_b1
_atom_type_scat_Cromer_Mann_b2
_atom_type_scat_Cromer_Mann_b3
_atom_type_scat_Cromer_Mann_b4
_atom_type_scat_Cromer_Mann_c
_atom_type_scat_source
_atom_type_scat_dispersion_source
H 0.00000 0.00000 0.49300 0.32291 0.14019 0.04081 10.51090 26.12570 3.14236 57.79970 0.0030380000826 'International Tables Volume C Table 6.1.1.4 (pp. 500-502)' 'Henke, Gullikson and Davis, At. Data and Nucl. Data Tables, 1993, 54, 2'
C 0.00347 0.00161 2.31000 1.02000 1.58860 0.86500 20.84390 10.20750 0.56870 51.65120 0.215599998832 'International Tables Volume C Table 6.1.1.4 (pp. 500-502)' 'Henke, Gullikson and Davis, At. Data and Nucl. Data Tables, 1993, 54, 2'
B 0.00141 0.00067 2.05450 1.33260 1.09790 0.70680 23.21850 1.02100 60.34980 0.14030 -0.193200007081 'International Tables Volume C Table 6.1.1.4 (pp. 500-502)' 'Henke, Gullikson and Davis, At. Data and Nucl. Data Tables, 1993, 54, 2'
F 0.01794 0.01033 3.53920 2.64120 1.51700 1.02430 10.28250 4.29440 0.26150 26.14760 0.277599990368 'International Tables Volume C Table 6.1.1.4 (pp. 500-502)' 'Henke, Gullikson and Davis, At. Data and Nucl. Data Tables, 1993, 54, 2'
P 0.10434 0.09671 6.43450 4.17910 1.78000 1.49080 1.90670 27.15700 0.52600 68.16450 1.11489999294 'International Tables Volume C Table 6.1.1.4 (pp. 500-502)' 'Henke, Gullikson and Davis, At. Data and Nucl. Data Tables, 1993, 54, 2'

loop_
_geom_angle_atom_site_label_1
_geom_angle_atom_site_label_2
_geom_angle_atom_site_label_3
_geom_angle
F2 P1 F1 178.76(6)
C7 P1 F1 85.39(7)
C7 P1 F2 95.84(8)
C9 P1 F1 86.15(7)
C9 P1 F2 93.39(7)
C9 P1 C7 116.51(9)
C15 P1 F1 85.61(7)
C15 P1 F2 93.69(7)
C15 P1 C7 118.43(9)
C15 P1 C9 123.40(9)
B1 F1 P1 122.18(10)
C10 C7 P1 124.04(15)
C11 C7 P1 117.34(14)
C11 C7 C10 118.62(18)
B1 C8 C20 114.71(16)
C31 C8 C20 108.06(15)
C31 C8 B1 115.57(15)
C16 C9 P1 117.16(15)
C19 C9 P1 123.33(15)
C19 C9 C16 119.44(18)
C7 C10 F4 123.97(18)
C13 C10 F4 114.81(17)
C13 C10 C7 121.21(18)
C14 C11 C7 117.61(18)
B1 C11 C7 120.28(16)
B1 C11 C14 122.08(17)
B1 C12 C17 113.67(16)
C34 C12 C17 108.69(16)
C34 C12 B1 115.58(16)
C10 C13 F5 119.53(18)
C28 C13 F5 120.18(18)
C28 C13 C10 120.28(18)
C11 C14 F3 119.23(18)
C28 C14 F3 117.35(18)
C28 C14 C11 123.41(19)
C21 C15 P1 123.00(15)
C22 C15 P1 117.71(16)
C22 C15 C21 119.27(19)
C36 C16 C9 119.8(2)
C26 C17 C12 112.88(17)
C35 C18 C19 120.5(2)
C18 C19 C9 119.99(19)
C27 C20 C8 112.80(17)
C23 C21 C15 120.3(2)
C25 C22 C15 120.0(2)
C30 C23 C21 120.1(2)
C8 B1 F1 102.65(14)
C11 B1 F1 94.40(13)
C11 B1 C8 116.66(16)
C12 B1 F1 103.81(14)
C12 B1 C8 119.01(16)
C12 B1 C11 114.79(17)
C30 C25 C22 120.2(2)
C32 C26 C17 111.03(17)
C29 C27 C20 111.84(18)
C13 C28 F6 119.67(19)
C14 C28 F6 121.49(19)
C14 C28 C13 118.85(18)
C33 C29 C27 111.00(17)
C25 C30 C23 120.1(2)
C33 C31 C8 111.49(17)
C37 C32 C26 111.05(18)
C31 C33 C29 111.42(17)
C37 C34 C12 112.38(17)
C36 C35 C18 120.1(2)
C35 C36 C16 120.1(2)
C34 C37 C32 111.65(18)

loop_
_geom_bond_atom_site_label_1
_geom_bond_atom_site_label_2
_geom_bond_distance
P1 F1 1.8541(11)
P1 F2 1.6086(11)
P1 C7 1.8238(19)
P1 C9 1.811(2)
P1 C15 1.816(2)
F1 B1 1.665(2)
F3 C14 1.363(2)
F4 C10 1.346(2)
F5 C13 1.347(2)
F6 C28 1.345(2)
C7 C10 1.405(3)
C7 C11 1.422(3)
C8 C20 1.537(3)
C8 B1 1.617(3)
C8 C31 1.541(2)
C9 C16 1.397(3)
C9 C19 1.398(3)
C10 C13 1.379(3)
C11 C14 1.383(3)
C11 B1 1.612(3)
C12 C17 1.540(3)
C12 B1 1.607(3)
C12 C34 1.542(3)
C13 C28 1.377(3)
C14 C28 1.375(3)
C15 C21 1.395(3)
C15 C22 1.395(3)
C16 C36 1.398(3)
C17 C26 1.524(3)
C18 C19 1.385(3)
C18 C35 1.384(3)
C20 C27 1.530(3)
C21 C23 1.385(3)
C22 C25 1.389(3)
C23 C30 1.381(3)
C25 C30 1.385(3)
C26 C32 1.528(3)
C27 C29 1.523(3)
C29 C33 1.527(3)
C31 C33 1.527(3)
C32 C37 1.521(3)
C34 C37 1.531(3)
C35 C36 1.381(3)
